data_2222105
loop_
_publ_author_name
'Zhao, Min Min'
'Li, Yong Hua'
'Wu, De Hong'
'Wan, Qing'

_publ_section_title
;
 4-(6-Quinolyloxymethyl)benzonitrile
;
_journal_coeditor_code LX2099
_journal_issue 6
_journal_name_full 'Acta Crystallographica Section E'
_journal_page_first o1261
_journal_paper_doi 10.1107/S1600536809016560
_journal_volume 65
_journal_year 2009
_chemical_formula_iupac 'C17 H12 N2 O'
_chemical_formula_moiety 'C17 H12 N2 O'
_chemical_formula_sum 'C17 H12 N2 O'
_chemical_formula_weight 260.29
_chemical_name_systematic
;
4-(6-Quinolyloxymethyl)benzonitrile
;
_space_group_IT_number 14
_symmetry_cell_setting monoclinic
_symmetry_space_group_name_Hall '-P 2yn'
_symmetry_space_group_name_H-M 'P 1 21/n 1'
_atom_sites_solution_hydrogens difmap
_atom_sites_solution_primary direct
_atom_sites_solution_secondary difmap
_audit_creation_method SHELXL97
_cell_angle_alpha 90.00
_cell_angle_beta 90.81(3)
_cell_angle_gamma 90.00
_cell_formula_units_Z 4
_cell_length_a 9.466(2)
_cell_length_b 13.078(3)
_cell_length_c 10.857(2)
_cell_measurement_reflns_used 10916
_cell_measurement_temperature 293(2)
_cell_measurement_theta_max 55.54
_cell_measurement_theta_min 6.23
_cell_volume 1343.9(5)
_computing_cell_refinement 'CrystalClear (Rigaku, 2005)'
_computing_data_collection 'CrystalClear (Rigaku, 2005)'
_computing_data_reduction 'CrystalClear (Rigaku, 2005)'
_computing_molecular_graphics 'SHELXTL/PC (Sheldrick, 2008)'
_computing_publication_material 'SHELXTL/PC (Sheldrick, 2008)'
_computing_structure_refinement 'SHELXL97 (Sheldrick, 2008)'
_computing_structure_solution 'SHELXS97 (Sheldrick, 2008)'
_diffrn_ambient_temperature 293(2)
_diffrn_detector_area_resol_mean 13.6612
_diffrn_measured_fraction_theta_full 0.996
_diffrn_measured_fraction_theta_max 0.996
_diffrn_measurement_device_type 'Rigaku SCXmini'
_diffrn_measurement_method \w
_diffrn_radiation_monochromator graphite
_diffrn_radiation_source 'fine-focus sealed tube'
_diffrn_radiation_type MoK\a
_diffrn_radiation_wavelength 0.71073
_diffrn_reflns_av_R_equivalents 0.0542
_diffrn_reflns_av_sigmaI/netI 0.0387
_diffrn_reflns_limit_h_max 11
_diffrn_reflns_limit_h_min -11
_diffrn_reflns_limit_k_max 16
_diffrn_reflns_limit_k_min -16
_diffrn_reflns_limit_l_max 13
_diffrn_reflns_limit_l_min -13
_diffrn_reflns_number 12007
_diffrn_reflns_theta_full 25.99
_diffrn_reflns_theta_max 25.99
_diffrn_reflns_theta_min 3.12
_diffrn_standards_number 0
_exptl_absorpt_coefficient_mu 0.082
_exptl_absorpt_correction_T_max 0.9806
_exptl_absorpt_correction_T_min 0.9759
_exptl_absorpt_correction_type multi-scan
_exptl_absorpt_process_details '(CrystalClear; Rigaku, 2005)'
_exptl_crystal_colour colourless
_exptl_crystal_density_diffrn 1.286
_exptl_crystal_density_method 'not measured'
_exptl_crystal_description prism
_exptl_crystal_F_000 544
_exptl_crystal_size_max 0.30
_exptl_crystal_size_mid 0.26
_exptl_crystal_size_min 0.24
_refine_diff_density_max 0.145
_refine_diff_density_min -0.127
_refine_ls_extinction_coef 0.018(4)
_refine_ls_extinction_expression Fc^*^=kFc[1+0.001xFc^2^\l^3^/sin(2\q)]^-1/4^
_refine_ls_extinction_method 'SHELXL97 (Sheldrick, 2008)'
_refine_ls_goodness_of_fit_ref 1.060
_refine_ls_hydrogen_treatment constr
_refine_ls_matrix_type full
_refine_ls_number_parameters 182
_refine_ls_number_reflns 2622
_refine_ls_number_restraints 0
_refine_ls_restrained_S_all 1.060
_refine_ls_R_factor_all 0.0725
_refine_ls_R_factor_gt 0.0493
_refine_ls_shift/su_max 0.000
_refine_ls_shift/su_mean 0.000
_refine_ls_structure_factor_coef Fsqd
_refine_ls_weighting_details 'calc w = 1/[\s^2^(Fo^2^)+(0.0500P)^2^+0.1913P] where P=(Fo^2^+2Fc^2^)/3'
_refine_ls_weighting_scheme calc
_refine_ls_wR_factor_gt 0.1091
_refine_ls_wR_factor_ref 0.1197
_reflns_number_gt 1956
_reflns_number_total 2622
_reflns_threshold_expression I>2\s(I)
_cod_data_source_file lx2099.cif
_cod_data_source_block I
_cod_original_sg_symbol_H-M 'P 21/n'
_cod_database_code 2222105
_cod_database_fobs_code 2222105

loop_
_symmetry_equiv_pos_as_xyz
'x, y, z'
'-x+1/2, y+1/2, -z+1/2'
'-x, -y, -z'
'x-1/2, -y-1/2, z-1/2'

loop_
_atom_site_type_symbol
_atom_site_label
_atom_site_fract_x
_atom_site_fract_y
_atom_site_fract_z
_atom_site_U_iso_or_equiv
_atom_site_adp_type
_atom_site_calc_flag
_atom_site_refinement_flags
_atom_site_occupancy
_atom_site_disorder_assembly
_atom_site_disorder_group
O O1 0.48772(13) 0.46617(8) 0.29375(10) 0.0598(4) Uani d . 1 . .
N N1 0.40388(17) 0.05815(11) 0.18437(15) 0.0620(4) Uani d . 1 . .
N N2 0.7214(2) 0.99565(14) 0.44097(18) 0.0841(6) Uani d . 1 . .
C C1 0.46122(17) 0.36816(12) 0.25614(16) 0.0484(4) Uani d . 1 . .
C C2 0.49253(18) 0.29346(13) 0.34606(16) 0.0538(5) Uani d . 1 . .
H H2 0.5251 0.3134 0.4236 0.065 Uiso calc R 1 . .
C C3 0.47550(19) 0.19262(13) 0.32018(16) 0.0547(5) Uani d . 1 . .
H H3 0.4984 0.1441 0.3798 0.066 Uiso calc R 1 . .
C C4 0.42364(17) 0.16054(12) 0.20416(16) 0.0478(4) Uani d . 1 . .
C C5 0.3504(2) 0.03171(15) 0.07708(19) 0.0701(6) Uani d . 1 . .
H H5 0.3356 -0.0376 0.0624 0.084 Uiso calc R 1 . .
C C6 0.3139(2) 0.10024(15) -0.01687(19) 0.0691(6) Uani d . 1 . .
H H6 0.2764 0.0765 -0.0912 0.083 Uiso calc R 1 . .
C C7 0.33370(19) 0.20151(13) 0.00168(16) 0.0570(5) Uani d . 1 . .
H H7 0.3103 0.2482 -0.0599 0.068 Uiso calc R 1 . .
C C8 0.39011(16) 0.23550(12) 0.11523(15) 0.0451(4) Uani d . 1 . .
C C9 0.40997(17) 0.34014(12) 0.14319(15) 0.0474(4) Uani d . 1 . .
H H9 0.3881 0.3898 0.0846 0.057 Uiso calc R 1 . .
C C10 0.45964(19) 0.54615(12) 0.20742(16) 0.0526(4) Uani d . 1 . .
H H10A 0.3588 0.5517 0.1918 0.063 Uiso calc R 1 . .
H H10B 0.5056 0.5316 0.1301 0.063 Uiso calc R 1 . .
C C11 0.51542(17) 0.64433(12) 0.26109(15) 0.0478(4) Uani d . 1 . .
C C12 0.43628(18) 0.73295(12) 0.25445(17) 0.0531(5) Uani d . 1 . .
H H12 0.3466 0.7310 0.2185 0.064 Uiso calc R 1 . .
C C13 0.48752(18) 0.82412(13) 0.30002(17) 0.0552(5) Uani d . 1 . .
H H13 0.4330 0.8831 0.2948 0.066 Uiso calc R 1 . .
C C14 0.62108(18) 0.82714(12) 0.35366(15) 0.0494(4) Uani d . 1 . .
C C15 0.70261(19) 0.73897(13) 0.35993(17) 0.0576(5) Uani d . 1 . .
H H15 0.7927 0.7410 0.3951 0.069 Uiso calc R 1 . .
C C16 0.64942(19) 0.64883(13) 0.31393(17) 0.0574(5) Uani d . 1 . .
H H16 0.7042 0.5899 0.3183 0.069 Uiso calc R 1 . .
C C17 0.6764(2) 0.92132(15) 0.40205(17) 0.0607(5) Uani d . 1 . .

loop_
_atom_site_aniso_label
_atom_site_aniso_U_11
_atom_site_aniso_U_22
_atom_site_aniso_U_33
_atom_site_aniso_U_12
_atom_site_aniso_U_13
_atom_site_aniso_U_23
O1 0.0811(9) 0.0411(7) 0.0567(8) -0.0085(6) -0.0115(6) 0.0033(5)
N1 0.0743(11) 0.0411(9) 0.0705(11) 0.0007(7) 0.0028(8) 0.0007(7)
N2 0.0966(13) 0.0606(11) 0.0946(13) -0.0189(10) -0.0163(10) -0.0113(10)
C1 0.0489(9) 0.0409(9) 0.0551(10) -0.0042(7) -0.0015(8) 0.0030(8)
C2 0.0596(11) 0.0524(11) 0.0494(10) -0.0030(8) -0.0063(8) 0.0048(8)
C3 0.0610(11) 0.0479(11) 0.0553(11) 0.0019(8) -0.0030(8) 0.0128(8)
C4 0.0455(9) 0.0412(10) 0.0569(11) 0.0011(7) 0.0043(8) 0.0037(8)
C5 0.0847(15) 0.0449(11) 0.0808(15) -0.0049(9) 0.0041(11) -0.0085(10)
C6 0.0842(14) 0.0584(12) 0.0646(12) -0.0103(10) -0.0065(10) -0.0105(10)
C7 0.0635(12) 0.0526(11) 0.0546(11) -0.0049(8) -0.0053(9) 0.0016(8)
C8 0.0396(9) 0.0439(9) 0.0516(10) -0.0019(7) 0.0007(7) 0.0025(7)
C9 0.0502(10) 0.0433(9) 0.0485(10) -0.0011(7) -0.0052(7) 0.0089(7)
C10 0.0589(11) 0.0427(10) 0.0562(11) -0.0010(8) -0.0035(8) 0.0040(8)
C11 0.0489(10) 0.0431(10) 0.0514(10) -0.0033(7) 0.0032(7) 0.0030(7)
C12 0.0439(10) 0.0472(10) 0.0681(12) -0.0011(7) -0.0023(8) 0.0004(8)
C13 0.0534(11) 0.0418(10) 0.0706(12) 0.0031(8) 0.0033(9) 0.0025(8)
C14 0.0543(11) 0.0434(9) 0.0506(10) -0.0084(7) 0.0036(8) 0.0015(7)
C15 0.0499(10) 0.0553(11) 0.0673(12) -0.0016(8) -0.0093(9) 0.0009(9)
C16 0.0559(11) 0.0442(10) 0.0718(12) 0.0069(8) -0.0075(9) 0.0004(8)
C17 0.0664(12) 0.0532(11) 0.0626(12) -0.0073(9) -0.0030(9) 0.0002(9)

loop_
_atom_type_symbol
_atom_type_description
_atom_type_scat_dispersion_real
_atom_type_scat_dispersion_imag
_atom_type_scat_source
C C 0.0033 0.0016 'International Tables Vol C Tables 4.2.6.8 and 6.1.1.4'
H H 0.0000 0.0000 'International Tables Vol C Tables 4.2.6.8 and 6.1.1.4'
N N 0.0061 0.0033 'International Tables Vol C Tables 4.2.6.8 and 6.1.1.4'
O O 0.0106 0.0060 'International Tables Vol C Tables 4.2.6.8 and 6.1.1.4'

loop_
_geom_angle_atom_site_label_1
_geom_angle_atom_site_label_2
_geom_angle_atom_site_label_3
_geom_angle_site_symmetry_1
_geom_angle_site_symmetry_3
_geom_angle
_geom_angle_publ_flag
C1 O1 C10 . . 117.34(12) ?
C5 N1 C4 . . 116.62(16) ?
C9 C1 O1 . . 125.61(15) ?
C9 C1 C2 . . 120.38(15) ?
O1 C1 C2 . . 114.01(14) ?
C3 C2 C1 . . 120.44(16) ?
C3 C2 H2 . . 119.8 ?
C1 C2 H2 . . 119.8 ?
C2 C3 C4 . . 120.86(16) ?
C2 C3 H3 . . 119.6 ?
C4 C3 H3 . . 119.6 ?
N1 C4 C8 . . 122.97(16) ?
N1 C4 C3 . . 118.47(15) ?
C8 C4 C3 . . 118.53(15) ?
N1 C5 C6 . . 124.62(18) ?
N1 C5 H5 . . 117.7 ?
C6 C5 H5 . . 117.7 ?
C7 C6 C5 . . 119.14(18) ?
C7 C6 H6 . . 120.4 ?
C5 C6 H6 . . 120.4 ?
C6 C7 C8 . . 119.31(17) ?
C6 C7 H7 . . 120.3 ?
C8 C7 H7 . . 120.3 ?
C7 C8 C4 . . 117.33(15) ?
C7 C8 C9 . . 122.75(15) ?
C4 C8 C9 . . 119.89(15) ?
C1 C9 C8 . . 119.88(15) ?
C1 C9 H9 . . 120.1 ?
C8 C9 H9 . . 120.1 ?
O1 C10 C11 . . 108.09(13) ?
O1 C10 H10A . . 110.1 ?
C11 C10 H10A . . 110.1 ?
O1 C10 H10B . . 110.1 ?
C11 C10 H10B . . 110.1 ?
H10A C10 H10B . . 108.4 ?
C12 C11 C16 . . 118.59(15) ?
C12 C11 C10 . . 120.62(15) ?
C16 C11 C10 . . 120.74(15) ?
C13 C12 C11 . . 121.32(16) ?
C13 C12 H12 . . 119.3 ?
C11 C12 H12 . . 119.3 ?
C12 C13 C14 . . 119.39(16) ?
C12 C13 H13 . . 120.3 ?
C14 C13 H13 . . 120.3 ?
C13 C14 C15 . . 120.02(15) ?
C13 C14 C17 . . 120.32(16) ?
C15 C14 C17 . . 119.67(16) ?
C16 C15 C14 . . 119.63(16) ?
C16 C15 H15 . . 120.2 ?
C14 C15 H15 . . 120.2 ?
C15 C16 C11 . . 121.04(16) ?
C15 C16 H16 . . 119.5 ?
C11 C16 H16 . . 119.5 ?
N2 C17 C14 . . 179.4(2) ?

loop_
_geom_bond_atom_site_label_1
_geom_bond_atom_site_label_2
_geom_bond_site_symmetry_2
_geom_bond_distance
_geom_bond_publ_flag
O1 C1 . 1.3674(19) ?
O1 C10 . 1.4269(19) ?
N1 C5 . 1.310(2) ?
N1 C4 . 1.369(2) ?
N2 C17 . 1.140(2) ?
C1 C9 . 1.363(2) ?
C1 C2 . 1.410(2) ?
C2 C3 . 1.358(2) ?
C2 H2 . 0.9300 ?
C3 C4 . 1.409(2) ?
C3 H3 . 0.9300 ?
C4 C8 . 1.409(2) ?
C5 C6 . 1.398(3) ?
C5 H5 . 0.9300 ?
C6 C7 . 1.352(3) ?
C6 H6 . 0.9300 ?
C7 C8 . 1.408(2) ?
C7 H7 . 0.9300 ?
C8 C9 . 1.414(2) ?
C9 H9 . 0.9300 ?
C10 C11 . 1.503(2) ?
C10 H10A . 0.9700 ?
C10 H10B . 0.9700 ?
C11 C12 . 1.381(2) ?
C11 C16 . 1.386(2) ?
C12 C13 . 1.377(2) ?
C12 H12 . 0.9300 ?
C13 C14 . 1.385(2) ?
C13 H13 . 0.9300 ?
C14 C15 . 1.389(2) ?
C14 C17 . 1.435(2) ?
C15 C16 . 1.373(2) ?
C15 H15 . 0.9300 ?
C16 H16 . 0.9300 ?

loop_
_geom_hbond_atom_site_label_D
_geom_hbond_atom_site_label_H
_geom_hbond_atom_site_label_A
_geom_hbond_site_symmetry_A
_geom_hbond_distance_DH
_geom_hbond_distance_HA
_geom_hbond_distance_DA
_geom_hbond_angle_DHA
C12 H12 Cg 2_555 0.93 2.83 3.613(2) 142.4
C13 H13 N1 1_565 0.93 2.60 3.398(2) 144.6

loop_
_geom_torsion_atom_site_label_1
_geom_torsion_atom_site_label_2
_geom_torsion_atom_site_label_3
_geom_torsion_atom_site_label_4
_geom_torsion_site_symmetry_1
_geom_torsion_site_symmetry_2
_geom_torsion_site_symmetry_3
_geom_torsion_site_symmetry_4
_geom_torsion
_geom_torsion_publ_flag
C10 O1 C1 C9 . . . . -0.1(2) ?
C10 O1 C1 C2 . . . . 179.55(14) ?
C9 C1 C2 C3 . . . . 1.7(3) ?
O1 C1 C2 C3 . . . . -177.98(16) ?
C1 C2 C3 C4 . . . . -1.3(3) ?
C5 N1 C4 C8 . . . . -0.4(3) ?
C5 N1 C4 C3 . . . . 177.42(17) ?
C2 C3 C4 N1 . . . . -177.77(16) ?
C2 C3 C4 C8 . . . . 0.2(3) ?
C4 N1 C5 C6 . . . . 0.5(3) ?
N1 C5 C6 C7 . . . . -0.1(3) ?
C5 C6 C7 C8 . . . . -0.2(3) ?
C6 C7 C8 C4 . . . . 0.3(2) ?
C6 C7 C8 C9 . . . . -178.00(17) ?
N1 C4 C8 C7 . . . . 0.1(2) ?
C3 C4 C8 C7 . . . . -177.76(16) ?
N1 C4 C8 C9 . . . . 178.39(15) ?
C3 C4 C8 C9 . . . . 0.5(2) ?
O1 C1 C9 C8 . . . . 178.66(15) ?
C2 C1 C9 C8 . . . . -1.0(2) ?
C7 C8 C9 C1 . . . . 178.09(16) ?
C4 C8 C9 C1 . . . . -0.1(2) ?
C1 O1 C10 C11 . . . . -171.97(14) ?
O1 C10 C11 C12 . . . . -135.85(16) ?
O1 C10 C11 C16 . . . . 46.7(2) ?
C16 C11 C12 C13 . . . . -0.6(3) ?
C10 C11 C12 C13 . . . . -178.12(16) ?
C11 C12 C13 C14 . . . . 0.0(3) ?
C12 C13 C14 C15 . . . . 0.7(3) ?
C12 C13 C14 C17 . . . . -179.84(16) ?
C13 C14 C15 C16 . . . . -0.7(3) ?
C17 C14 C15 C16 . . . . 179.81(17) ?
C14 C15 C16 C11 . . . . 0.1(3) ?
C12 C11 C16 C15 . . . . 0.6(3) ?
C10 C11 C16 C15 . . . . 178.10(16) ?

loop_
_cod_related_entry_id
_cod_related_entry_database
_cod_related_entry_code
1 ChemSpider 24742315
